data_2000844
loop_
_publ_author_name
'Antolini, L.'
'Pecorari, P.'

_publ_section_title
;
 Structure of potassium 5-fluoro-5,6-dihydrouracil-6-sulfonate
 monohydrate
;
_journal_issue 6
_journal_name_full 'Acta Crystallographica Section C'
_journal_page_first 1107
_journal_page_last 1109
_journal_paper_doi 10.1107/S0108270191013550
_journal_volume 48
_journal_year 1992
_chemical_formula_moiety 'C4 H4 F1 N2 O5 S1,K1,H2 O1'
_chemical_formula_sum 'C4 H6 F K N2 O6 S'
_chemical_formula_weight 268.26
_space_group_crystal_system triclinic
_space_group_IT_number 2
_space_group_name_Hall '-P 1'
_space_group_name_H-M_alt 'P -1'
_cell_angle_alpha 74.150(10)
_cell_angle_beta 74.320(10)
_cell_angle_gamma 72.270(10)
_cell_formula_units_Z 2
_cell_length_a 6.7300(10)
_cell_length_b 8.3660(10)
_cell_length_c 8.8350(10)
_cell_volume 446.19(10)
_diffrn_radiation_type Mo
_diffrn_radiation_wavelength 0.7107
_exptl_absorpt_coefficient_mu 0.843
_exptl_crystal_density_diffrn 1.92
_exptl_crystal_F_000 272
_cod_data_source_file ge0289.cif
_cod_data_source_block ge0289a
_cod_depositor_comments
;
 Updating space group information and adding the symmetry operation list.

 Antanas Vaitkus,
 2018-06-14

 Adding _atom_site_type_symbol label and values.

 Antanas Vaitkus
 2013-04-08
;
_cod_original_cell_volume 446.2(9)
_cod_original_formula_sum 'C4 H6 F1 K1 N2 O6 S1'
_cod_database_code 2000844

loop_
_space_group_symop_id
_space_group_symop_operation_xyz
1 x,y,z
2 -x,-y,-z

loop_
_atom_site_label
_atom_site_type_symbol
_atom_site_fract_x
_atom_site_fract_y
_atom_site_fract_z
K K .16982(5) .15193(4) .91373(4)
S S .09065(5) .36290(4) .28726(3)
O(1) O .1962(2) .33870(10) .12500(10)
O(2) O -.0310(2) .2379(2) .37590(10)
O(3) O -.0313(2) .53730(10) .2935(2)
N(1) N .3507(2) .4822(2) .3933(2)
C(2) C .4787(2) .5587(2) .2677(2)
O(4) O .4902(2) .70660(10) .25100(10)
N(3) N .6009(2) .46070(10) .15570(10)
C(4) C .6223(2) .2897(2) .1722(2)
O(5) O .7273(2) .21130(10) .06940(10)
C(5) C .5089(2) .2058(2) .3350(2)
F F .4794(2) .05380(10) .32170(10)
C(6) C .3014(2) .3248(2) .39810(10)
Ow O .9247(2) .0531(2) .7712(2)
H(N1) H .270(3) .544(3) .459(3)
H(N3) H .694(3) .517(2) .069(3)
H(C5) H .607(4) .165(3) .423(3)
H(C6) H .254(3) .265(2) .499(2)
H(w1) H .977(4) -.015(3) .704(3)
H(w2) H .832(5) .124(3) .753(3)

loop_
_geom_bond_atom_site_label_1
_geom_bond_atom_site_label_2
_geom_bond_distance
S O(1) 1.4560(10)
S O(3) 1.4480(10)
C(6) N(1) 1.440(2)
C(2) O(4) 1.229(2)
N(3) C(4) 1.364(2)
C(4) C(5) 1.526(2)
C(5) C(6) 1.512(2)
S O(2) 1.4510(10)
S C(6) 1.8380(10)
N(1) C(2) 1.347(2)
C(2) N(3) 1.386(2)
C(4) O(5) 1.204(2)
C(5) F 1.385(2)
